data_4027669
loop_
_publ_author_name
'Ming-Chang P. Yeh'
'Chia-Jung Liang'
'Chern-Wei Fan'
'Wei-Hang Chiu'
'Jun-Yuan Lo'

_publ_section_title
;
 Synthesis of 2-Azaspiro[4.6]undec-7-enes from
 N-Tosyl-N-(3-arylpropargyl)-Tethered 3-Methylcyclohex-2-en-1-ols
;
_journal_name_full 'Journal of Organic Chemistry'
_journal_page_first 9707
_journal_page_last 9717
_journal_paper_doi 10.1021/jo301764g
_journal_volume 77
_journal_year 2012
_chemical_formula_moiety 'C24 H26 I1 N1 O2 S1'
_chemical_formula_sum 'C24 H26 I N O2 S'
_chemical_formula_weight 519.42
_chemical_name_systematic
;
 ?
;
_space_group_IT_number 15
_symmetry_cell_setting monoclinic
_symmetry_space_group_name_Hall '-C 2yc'
_symmetry_space_group_name_H-M 'C 1 2/c 1'
_atom_sites_solution_hydrogens geom
_atom_sites_solution_primary direct
_atom_sites_solution_secondary difmap
_audit_creation_method SHELXL-97
_cell_angle_alpha 90.00
_cell_angle_beta 122.7620(10)
_cell_angle_gamma 90.00
_cell_formula_units_Z 8
_cell_length_a 30.0806(6)
_cell_length_b 6.4962(2)
_cell_length_c 27.0302(8)
_cell_measurement_reflns_used 19397
_cell_measurement_temperature 200(2)
_cell_measurement_theta_max 25.028
_cell_measurement_theta_min 2.037
_cell_volume 4441.7(2)
_computing_cell_refinement 'HKL Scalepack (Otwinowski & Minor 1997)'
_computing_data_collection 'Collect (Nonius BV, 1997-2000)'
_computing_data_reduction 'HKL Denzo and Scalepack'
_computing_molecular_graphics 'Ortep-3 for Windows (Farrugia, 1997)'
_computing_publication_material 'WinGX publication routines (Farrugia, 1999)'
_computing_structure_refinement 'SHELXL-97 (Sheldrick, 1997)'
_computing_structure_solution 'SHELXS-86 (Sheldrick, 1986)'
_diffrn_ambient_temperature 200(2)
_diffrn_detector_area_resol_mean 9
_diffrn_measured_fraction_theta_full 0.995
_diffrn_measured_fraction_theta_max 0.995
_diffrn_measurement_device_type KappaCCD
_diffrn_measurement_method 'CCD rotation images, thick slices'
_diffrn_radiation_monochromator graphite
_diffrn_radiation_source 'fine-focus sealed tube'
_diffrn_radiation_type MoK\a
_diffrn_radiation_wavelength 0.71073
_diffrn_reflns_av_R_equivalents 0.1130
_diffrn_reflns_av_sigmaI/netI 0.1040
_diffrn_reflns_limit_h_max 35
_diffrn_reflns_limit_h_min -35
_diffrn_reflns_limit_k_max 7
_diffrn_reflns_limit_k_min -7
_diffrn_reflns_limit_l_max 32
_diffrn_reflns_limit_l_min -32
_diffrn_reflns_number 15117
_diffrn_reflns_theta_full 25.05
_diffrn_reflns_theta_max 25.05
_diffrn_reflns_theta_min 2.71
_exptl_absorpt_coefficient_mu 1.556
_exptl_absorpt_correction_T_max 0.9351
_exptl_absorpt_correction_T_min 0.7637
_exptl_absorpt_correction_type multi-scan
_exptl_absorpt_process_details
;
 ?
;
_exptl_crystal_colour colorless
_exptl_crystal_density_diffrn 1.553
_exptl_crystal_description prism
_exptl_crystal_F_000 2096
_exptl_crystal_size_max 0.31
_exptl_crystal_size_mid 0.08
_exptl_crystal_size_min 0.03
_refine_diff_density_max 0.541
_refine_diff_density_min -0.833
_refine_diff_density_rms 0.140
_refine_ls_extinction_method none
_refine_ls_goodness_of_fit_ref 1.047
_refine_ls_hydrogen_treatment fixed
_refine_ls_matrix_type full
_refine_ls_number_parameters 262
_refine_ls_number_reflns 3931
_refine_ls_number_restraints 0
_refine_ls_restrained_S_all 1.047
_refine_ls_R_factor_all 0.1032
_refine_ls_R_factor_gt 0.0565
_refine_ls_shift/su_max 0.001
_refine_ls_shift/su_mean 0.000
_refine_ls_structure_factor_coef Fsqd
_refine_ls_weighting_details 'calc w=1/[\s^2^(Fo^2^)+(0.0447P)^2^+14.4919P] where P=(Fo^2^+2Fc^2^)/3'
_refine_ls_weighting_scheme calc
_refine_ls_wR_factor_gt 0.1085
_refine_ls_wR_factor_ref 0.1266
_reflns_number_gt 2598
_reflns_number_total 3931
_reflns_threshold_expression >2sigma(I)
_cod_data_source_file jo301764g_si_012.cif
_cod_data_source_block 12226
_cod_original_sg_symbol_H-M 'C 2/c'
_cod_database_code 4027669

loop_
_symmetry_equiv_pos_as_xyz
'x, y, z'
'-x, y, -z+1/2'
'x+1/2, y+1/2, z'
'-x+1/2, y+1/2, -z+1/2'
'-x, -y, -z'
'x, -y, z-1/2'
'-x+1/2, -y+1/2, -z'
'x+1/2, -y+1/2, z-1/2'

loop_
_atom_site_label
_atom_site_type_symbol
_atom_site_fract_x
_atom_site_fract_y
_atom_site_fract_z
_atom_site_U_iso_or_equiv
_atom_site_adp_type
_atom_site_occupancy
_atom_site_symmetry_multiplicity
_atom_site_calc_flag
_atom_site_refinement_flags
I1 I 0.49288(2) 0.20686(8) -0.06135(2) 0.03248(17) Uani 1 1 d .
S1 S 0.65719(8) 0.4617(3) 0.17588(9) 0.0351(5) Uani 1 1 d .
O1 O 0.7116(2) 0.4936(8) 0.2187(2) 0.0445(14) Uani 1 1 d .
O2 O 0.6208(2) 0.6316(7) 0.1525(2) 0.0401(14) Uani 1 1 d .
N1 N 0.6536(3) 0.3530(9) 0.1194(2) 0.0309(15) Uani 1 1 d .
C1 C 0.6326(3) 0.2770(11) 0.2034(3) 0.0315(17) Uani 1 1 d .
C2 C 0.6662(3) 0.1183(13) 0.2389(3) 0.039(2) Uani 1 1 d .
H2 H 0.7027 0.1195 0.2523 0.047 Uiso 1 1 calc R
C3 C 0.6452(4) -0.0403(12) 0.2539(3) 0.043(2) Uani 1 1 d .
H3 H 0.6675 -0.1503 0.2773 0.052 Uiso 1 1 calc R
C4 C 0.5919(4) -0.0437(13) 0.2356(3) 0.044(2) Uani 1 1 d .
C5 C 0.5682(4) -0.2253(13) 0.2493(4) 0.062(3) Uani 1 1 d .
H5A H 0.5959 -0.3266 0.2730 0.092 Uiso 1 1 calc R
H5B H 0.5405 -0.2893 0.2125 0.092 Uiso 1 1 calc R
H5C H 0.5529 -0.1766 0.2714 0.092 Uiso 1 1 calc R
C6 C 0.5603(3) 0.1208(13) 0.2022(3) 0.042(2) Uani 1 1 d .
H6 H 0.5244 0.1242 0.1908 0.051 Uiso 1 1 calc R
C7 C 0.5798(3) 0.2798(12) 0.1852(3) 0.0381(19) Uani 1 1 d .
H7 H 0.5573 0.3891 0.1615 0.046 Uiso 1 1 calc R
C8 C 0.6007(3) 0.3151(11) 0.0668(3) 0.0311(17) Uani 1 1 d .
H8A H 0.5850 0.4443 0.0447 0.037 Uiso 1 1 calc R
H8B H 0.5769 0.2559 0.0778 0.037 Uiso 1 1 calc R
C9 C 0.6098(3) 0.1640(10) 0.0307(3) 0.0246(17) Uani 1 1 d .
C10 C 0.5720(3) 0.0974(10) -0.0220(3) 0.0270(17) Uani 1 1 d .
C11 C 0.5763(3) -0.0497(10) -0.0618(3) 0.0260(17) Uani 1 1 d .
C12 C 0.5599(3) -0.2507(10) -0.0661(3) 0.035(2) Uani 1 1 d .
H12 H 0.5460 -0.2966 -0.0437 0.042 Uiso 1 1 calc R
C13 C 0.5638(3) -0.3867(12) -0.1038(3) 0.039(2) Uani 1 1 d .
H13 H 0.5517 -0.5243 -0.1075 0.047 Uiso 1 1 calc R
C14 C 0.5848(4) -0.3250(13) -0.1351(4) 0.046(2) Uani 1 1 d .
H14 H 0.5888 -0.4196 -0.1593 0.055 Uiso 1 1 calc R
C15 C 0.6001(4) -0.1237(13) -0.1312(3) 0.044(2) Uani 1 1 d .
H15 H 0.6137 -0.0785 -0.1539 0.053 Uiso 1 1 calc R
C16 C 0.5962(3) 0.0142(11) -0.0951(3) 0.0346(19) Uani 1 1 d .
H16 H 0.6071 0.1529 -0.0930 0.042 Uiso 1 1 calc R
C17 C 0.6853(3) 0.1665(11) 0.1291(3) 0.0347(19) Uani 1 1 d .
H17A H 0.6768 0.0566 0.1481 0.042 Uiso 1 1 calc R
H17B H 0.7236 0.1969 0.1537 0.042 Uiso 1 1 calc R
C18 C 0.6684(3) 0.1042(11) 0.0659(3) 0.0277(17) Uani 1 1 d .
C19 C 0.6787(3) -0.1260(11) 0.0642(3) 0.0331(18) Uani 1 1 d .
H19A H 0.6533 -0.2054 0.0692 0.040 Uiso 1 1 calc R
H19B H 0.6719 -0.1600 0.0250 0.040 Uiso 1 1 calc R
C20 C 0.7335(3) -0.1926(13) 0.1101(4) 0.044(2) Uani 1 1 d .
H20 H 0.7384 -0.2807 0.1408 0.053 Uiso 1 1 calc R
C21 C 0.7773(4) -0.1312(16) 0.1099(5) 0.079(3) Uani 1 1 d .
H21 H 0.8064 -0.2232 0.1272 0.095 Uiso 1 1 calc R
C22 C 0.7834(5) 0.053(2) 0.0866(7) 0.123(6) Uani 1 1 d .
H22A H 0.7769 0.0165 0.0476 0.148 Uiso 1 1 calc R
H22B H 0.8215 0.0883 0.1118 0.148 Uiso 1 1 calc R
C23 C 0.7559(4) 0.2424(13) 0.0778(4) 0.050(2) Uani 1 1 d .
H23A H 0.7669 0.3388 0.0580 0.060 Uiso 1 1 calc R
H23B H 0.7686 0.3008 0.1171 0.060 Uiso 1 1 calc R
C24 C 0.6960(3) 0.2434(11) 0.0433(3) 0.038(2) Uani 1 1 d .
H24A H 0.6830 0.2020 0.0024 0.045 Uiso 1 1 calc R
H24B H 0.6843 0.3869 0.0419 0.045 Uiso 1 1 calc R

loop_
_atom_site_aniso_label
_atom_site_aniso_U_11
_atom_site_aniso_U_22
_atom_site_aniso_U_33
_atom_site_aniso_U_23
_atom_site_aniso_U_13
_atom_site_aniso_U_12
I1 0.0273(3) 0.0369(3) 0.0339(3) 0.0008(2) 0.0170(2) 0.0050(3)
S1 0.0262(13) 0.0417(12) 0.0366(11) -0.0094(9) 0.0165(10) -0.0032(10)
O1 0.020(3) 0.061(4) 0.043(3) -0.013(3) 0.011(3) -0.007(3)
O2 0.042(4) 0.031(3) 0.047(3) -0.007(2) 0.024(3) 0.003(3)
N1 0.026(4) 0.039(4) 0.030(3) -0.007(3) 0.016(3) 0.002(3)
C1 0.025(5) 0.042(4) 0.027(4) -0.007(4) 0.014(4) 0.000(4)
C2 0.024(5) 0.064(5) 0.029(4) 0.000(4) 0.014(4) 0.002(4)
C3 0.055(7) 0.047(5) 0.032(5) 0.002(4) 0.027(5) 0.008(5)
C4 0.052(7) 0.047(5) 0.036(5) -0.005(4) 0.025(5) -0.001(5)
C5 0.081(8) 0.051(6) 0.061(6) 0.001(5) 0.044(6) 0.000(5)
C6 0.028(5) 0.060(5) 0.049(5) -0.012(4) 0.027(5) -0.004(5)
C7 0.032(5) 0.049(5) 0.034(4) -0.005(4) 0.019(4) 0.003(4)
C8 0.029(5) 0.033(4) 0.035(4) -0.003(4) 0.019(4) 0.003(4)
C9 0.023(5) 0.026(4) 0.030(4) 0.005(3) 0.017(4) -0.003(3)
C10 0.024(5) 0.029(4) 0.037(4) 0.005(3) 0.022(4) 0.000(3)
C11 0.020(5) 0.029(4) 0.029(4) 0.007(3) 0.013(4) 0.007(3)
C12 0.035(5) 0.034(5) 0.037(4) 0.003(3) 0.021(4) 0.004(4)
C13 0.035(6) 0.031(4) 0.049(5) -0.002(4) 0.021(5) 0.007(4)
C14 0.051(6) 0.044(6) 0.047(5) -0.005(4) 0.029(5) 0.011(5)
C15 0.055(7) 0.049(5) 0.045(5) 0.008(4) 0.039(5) 0.018(5)
C16 0.035(6) 0.029(4) 0.044(5) 0.008(4) 0.024(4) 0.003(4)
C17 0.028(5) 0.044(5) 0.031(4) -0.001(3) 0.015(4) 0.007(4)
C18 0.019(5) 0.033(4) 0.033(4) 0.003(3) 0.015(4) 0.002(3)
C19 0.030(5) 0.031(4) 0.033(4) 0.000(3) 0.014(4) 0.005(4)
C20 0.030(5) 0.045(5) 0.051(5) 0.008(4) 0.017(4) 0.014(5)
C21 0.047(8) 0.065(7) 0.126(10) 0.036(7) 0.047(8) 0.026(6)
C22 0.056(10) 0.150(14) 0.174(15) 0.077(11) 0.068(11) 0.046(9)
C23 0.041(6) 0.063(7) 0.054(5) 0.002(4) 0.031(5) -0.006(5)
C24 0.030(5) 0.042(5) 0.042(4) -0.001(4) 0.020(4) 0.001(4)

loop_
_atom_type_symbol
_atom_type_description
_atom_type_scat_dispersion_real
_atom_type_scat_dispersion_imag
_atom_type_scat_source
C C 0.0033 0.0016 'International Tables Vol C Tables 4.2.6.8 and 6.1.1.4'
H H 0.0000 0.0000 'International Tables Vol C Tables 4.2.6.8 and 6.1.1.4'
I I -0.4742 1.8119 'International Tables Vol C Tables 4.2.6.8 and 6.1.1.4'
N N 0.0061 0.0033 'International Tables Vol C Tables 4.2.6.8 and 6.1.1.4'
O O 0.0106 0.0060 'International Tables Vol C Tables 4.2.6.8 and 6.1.1.4'
S S 0.1246 0.1234 'International Tables Vol C Tables 4.2.6.8 and 6.1.1.4'

loop_
_geom_angle_atom_site_label_1
_geom_angle_atom_site_label_2
_geom_angle_atom_site_label_3
_geom_angle
O1 S1 O2 121.0(3)
O1 S1 N1 106.8(3)
O2 S1 N1 105.8(3)
O1 S1 C1 108.5(3)
O2 S1 C1 108.2(3)
N1 S1 C1 105.6(3)
C8 N1 C17 106.9(5)
C8 N1 S1 117.8(5)
C17 N1 S1 118.8(5)
C7 C1 C2 121.2(7)
C7 C1 S1 120.1(6)
C2 C1 S1 118.4(6)
C3 C2 C1 118.3(8)
C3 C2 H2 120.8
C1 C2 H2 120.8
C2 C3 C4 121.9(8)
C2 C3 H3 119.1
C4 C3 H3 119.1
C6 C4 C3 117.9(8)
C6 C4 C5 120.5(9)
C3 C4 C5 121.6(8)
C4 C5 H5A 109.5
C4 C5 H5B 109.5
H5A C5 H5B 109.5
C4 C5 H5C 109.5
H5A C5 H5C 109.5
H5B C5 H5C 109.5
C7 C6 C4 121.8(8)
C7 C6 H6 119.1
C4 C6 H6 119.1
C6 C7 C1 118.8(8)
C6 C7 H7 120.6
C1 C7 H7 120.6
N1 C8 C9 104.7(6)
N1 C8 H8A 110.8
C9 C8 H8A 110.8
N1 C8 H8B 110.8
C9 C8 H8B 110.8
H8A C8 H8B 108.9
C10 C9 C8 123.9(7)
C10 C9 C18 127.8(6)
C8 C9 C18 108.3(6)
C9 C10 C11 128.6(7)
C9 C10 I1 120.2(5)
C11 C10 I1 111.2(5)
C12 C11 C16 119.3(6)
C12 C11 C10 120.0(6)
C16 C11 C10 120.7(6)
C11 C12 C13 119.4(7)
C11 C12 H12 120.3
C13 C12 H12 120.3
C14 C13 C12 121.1(8)
C14 C13 H13 119.4
C12 C13 H13 119.4
C13 C14 C15 118.8(7)
C13 C14 H14 120.6
C15 C14 H14 120.6
C14 C15 C16 121.5(7)
C14 C15 H15 119.2
C16 C15 H15 119.2
C15 C16 C11 119.8(7)
C15 C16 H16 120.1
C11 C16 H16 120.1
N1 C17 C18 103.0(5)
N1 C17 H17A 111.2
C18 C17 H17A 111.2
N1 C17 H17B 111.2
C18 C17 H17B 111.2
H17A C17 H17B 109.1
C9 C18 C19 114.3(6)
C9 C18 C17 101.4(5)
C19 C18 C17 109.6(5)
C9 C18 C24 106.7(5)
C19 C18 C24 113.3(6)
C17 C18 C24 110.8(6)
C20 C19 C18 114.1(6)
C20 C19 H19A 108.7
C18 C19 H19A 108.7
C20 C19 H19B 108.7
C18 C19 H19B 108.7
H19A C19 H19B 107.6
C21 C20 C19 122.6(8)
C21 C20 H20 118.7
C19 C20 H20 118.7
C20 C21 C22 127.1(10)
C20 C21 H21 116.4
C22 C21 H21 116.4
C21 C22 C23 126.9(11)
C21 C22 H22A 105.6
C23 C22 H22A 105.6
C21 C22 H22B 105.6
C23 C22 H22B 105.6
H22A C22 H22B 106.1
C22 C23 C24 119.7(9)
C22 C23 H23A 107.4
C24 C23 H23A 107.4
C22 C23 H23B 107.4
C24 C23 H23B 107.4
H23A C23 H23B 106.9
C23 C24 C18 117.7(6)
C23 C24 H24A 107.9
C18 C24 H24A 107.9
C23 C24 H24B 107.9
C18 C24 H24B 107.9
H24A C24 H24B 107.2

loop_
_geom_bond_atom_site_label_1
_geom_bond_atom_site_label_2
_geom_bond_distance
I1 C10 2.136(7)
S1 O1 1.418(6)
S1 O2 1.438(5)
S1 N1 1.631(5)
S1 C1 1.771(7)
N1 C8 1.471(9)
N1 C17 1.475(9)
C1 C7 1.387(10)
C1 C2 1.399(10)
C2 C3 1.380(11)
C2 H2 0.9500
C3 C4 1.399(12)
C3 H3 0.9500
C4 C6 1.389(11)
C4 C5 1.525(11)
C5 H5A 0.9800
C5 H5B 0.9800
C5 H5C 0.9800
C6 C7 1.383(11)
C6 H6 0.9500
C7 H7 0.9500
C8 C9 1.510(9)
C8 H8A 0.9900
C8 H8B 0.9900
C9 C10 1.326(9)
C9 C18 1.533(10)
C10 C11 1.495(9)
C11 C12 1.378(9)
C11 C16 1.387(9)
C12 C13 1.401(10)
C12 H12 0.9500
C13 C14 1.362(11)
C13 H13 0.9500
C14 C15 1.371(11)
C14 H14 0.9500
C15 C16 1.375(10)
C15 H15 0.9500
C16 H16 0.9500
C17 C18 1.550(9)
C17 H17A 0.9900
C17 H17B 0.9900
C18 C19 1.533(9)
C18 C24 1.558(9)
C19 C20 1.492(10)
C19 H19A 0.9900
C19 H19B 0.9900
C20 C21 1.380(12)
C20 H20 0.9500
C21 C22 1.413(14)
C21 H21 0.9500
C22 C23 1.427(14)
C22 H22A 0.9900
C22 H22B 0.9900
C23 C24 1.515(11)
C23 H23A 0.9900
C23 H23B 0.9900
C24 H24A 0.9900
C24 H24B 0.9900
